data_4131568
loop_
_publ_author_name
'Dubey, Romain J.-C.'
'Comito, Robert J.'
'Wu, Zhenwei'
'Zhang, Guanghui'
'Rieth, Adam J.'
'Hendon, Christopher H.'
'Miller, Jeffrey T.'
'Dinc\(a, Mircea'

_publ_section_title
;
 Highly Stereoselective Heterogeneous Diene Polymerization by Co-MFU-4l: A
 Single-Site Catalyst Prepared by Cation Exchange.
;
_journal_issue 36
_journal_name_full 'Journal of the American Chemical Society'
_journal_page_first 12664
_journal_page_last 12669
_journal_paper_doi 10.1021/jacs.7b06841
_journal_volume 139
_journal_year 2017
_chemical_formula_sum 'C39 H45 B Co N6'
_chemical_formula_weight 667.55
_chemical_name_common 'TpMes CoAllyl'
_chemical_name_systematic 'Cobalt Trispyrazolylmesitylborate allyl'
_space_group_crystal_system triclinic
_space_group_IT_number 1
_space_group_name_Hall 'P 1'
_space_group_name_H-M_alt 'P 1'
_atom_sites_solution_hydrogens mixed
_atom_sites_solution_primary direct
_atom_sites_solution_secondary difmap
_audit_creation_method SHELXL-2014/7
_cell_angle_alpha 103.802(3)
_cell_angle_beta 95.013(3)
_cell_angle_gamma 94.018(3)
_cell_formula_units_Z 2
_cell_length_a 9.0038(14)
_cell_length_b 11.3166(17)
_cell_length_c 17.839(3)
_cell_measurement_reflns_used 23511
_cell_measurement_temperature 100(2)
_cell_measurement_theta_max 28.692
_cell_measurement_theta_min 1.053
_cell_volume 1750.6(5)
_computing_cell_refinement 'SAINT 7.46A (Bruker-AXS, 2009)'
_computing_data_collection 'APEX2 v2009.9.0 (Bruker-AXS, 2009)'
_computing_data_reduction 'SAINT 7.46A (Bruker-AXS, 2009)'
_computing_structure_refinement 'SHELXL-2014/7 (Sheldrick, 2014)'
_computing_structure_solution 'SHELXS-97 (Sheldrick, 2009)'
_diffrn_ambient_temperature 100(2)
_diffrn_detector_area_resol_mean 8.3
_diffrn_measured_fraction_theta_full 0.999
_diffrn_measured_fraction_theta_max 0.991
_diffrn_measurement_device_type 'Bruker Smart APEX CCD'
_diffrn_measurement_method '\f and \w scans'
_diffrn_radiation_type MoK\a
_diffrn_radiation_wavelength 0.71073
_diffrn_reflns_av_R_equivalents 0.0532
_diffrn_reflns_av_unetI/netI 0.0531
_diffrn_reflns_Laue_measured_fraction_full 0.999
_diffrn_reflns_Laue_measured_fraction_max 0.991
_diffrn_reflns_limit_h_max 13
_diffrn_reflns_limit_h_min -13
_diffrn_reflns_limit_k_max 16
_diffrn_reflns_limit_k_min -16
_diffrn_reflns_limit_l_max 25
_diffrn_reflns_limit_l_min -25
_diffrn_reflns_number 112018
_diffrn_reflns_point_group_measured_fraction_full 0.999
_diffrn_reflns_point_group_measured_fraction_max 0.981
_diffrn_reflns_theta_full 25.242
_diffrn_reflns_theta_max 31.107
_diffrn_reflns_theta_min 1.861
_diffrn_source 'fine-focus sealed tube'
_exptl_absorpt_coefficient_mu 0.527
_exptl_absorpt_correction_T_max 0.976
_exptl_absorpt_correction_T_min 0.942
_exptl_absorpt_correction_type multi-scan
_exptl_absorpt_process_details 'SADABS (Sheldrick, 2009)'
_exptl_crystal_colour orange
_exptl_crystal_density_diffrn 1.266
_exptl_crystal_density_meas ?
_exptl_crystal_density_method 'not measured'
_exptl_crystal_description block
_exptl_crystal_F_000 706
_exptl_crystal_size_max 0.114
_exptl_crystal_size_mid 0.112
_exptl_crystal_size_min 0.047
_refine_diff_density_max 0.698
_refine_diff_density_min -0.671
_refine_diff_density_rms 0.062
_refine_ls_abs_structure_details
;
 Flack x determined using 7762 quotients [(I+)-(I-)]/[(I+)+(I-)]
 (Parsons, Flack and Wagner, Acta Cryst. B69 (2013) 249-259).
;
_refine_ls_abs_structure_Flack 0.035(3)
_refine_ls_extinction_method none
_refine_ls_goodness_of_fit_ref 1.036
_refine_ls_hydrogen_treatment mixed
_refine_ls_matrix_type full
_refine_ls_number_parameters 871
_refine_ls_number_reflns 22086
_refine_ls_number_restraints 605
_refine_ls_restrained_S_all 1.022
_refine_ls_R_factor_all 0.0590
_refine_ls_R_factor_gt 0.0444
_refine_ls_shift/su_max 0.001
_refine_ls_shift/su_mean 0.000
_refine_ls_structure_factor_coef Fsqd
_refine_ls_weighting_details 'w=1/[\s^2^(Fo^2^)+(0.0645P)^2^+0.1023P] where P=(Fo^2^+2Fc^2^)/3'
_refine_ls_weighting_scheme calc
_refine_ls_wR_factor_gt 0.1083
_refine_ls_wR_factor_ref 0.1154
_reflns_Friedel_coverage 0.980
_reflns_Friedel_fraction_full 0.998
_reflns_Friedel_fraction_max 0.971
_reflns_number_gt 18468
_reflns_number_total 22086
_reflns_threshold_expression 'I > 2\s(I)'
_cod_data_source_file ja7b06841_si_003.cif
_cod_data_source_block coal
_cod_depositor_comments
;
The following automatic conversions were performed:

data item '_exptl_crystal_density_meas' value 'not measured' was
changed to '?' -- the value is perceived as not measured.

Automatic conversion script
Id: cif_fix_values 6909 2019-04-08 15:41:33Z antanas 
;
_cod_database_code 4131568
_shelx_shelxl_version_number 2014/7
_shelx_space_group_comment
;
The symmetry employed for this shelxl refinement is uniquely defined
by the following loop, which should always be used as a source of
symmetry information in preference to the above space-group names.
They are only intended as comments.
;
_shelx_estimated_absorpt_t_min 0.942
_shelx_estimated_absorpt_t_max 0.976

loop_
_space_group_symop_operation_xyz
'x, y, z'

loop_
_atom_site_label
_atom_site_type_symbol
_atom_site_fract_x
_atom_site_fract_y
_atom_site_fract_z
_atom_site_U_iso_or_equiv
_atom_site_adp_type
_atom_site_occupancy
_atom_site_site_symmetry_order
_atom_site_calc_flag
_atom_site_refinement_flags_posn
_atom_site_refinement_flags_adp
Co1 Co -0.08403(4) -0.82030(3) -0.65389(2) 0.02167(10) Uani 1 1 d . .
Co2 Co -0.14673(4) -1.46144(3) -1.12930(2) 0.01958(10) Uani 1 1 d . .
N221 N -0.2876(3) -1.3704(3) -0.98738(16) 0.0185(5) Uani 1 1 d . U
N121 N 0.0743(3) -0.9104(3) -0.78820(16) 0.0193(5) Uani 1 1 d . U
N231 N -0.3274(3) -1.5946(2) -1.04388(15) 0.0181(5) Uani 1 1 d . U
N132 N -0.0585(3) -1.0004(3) -0.65932(15) 0.0211(5) Uani 1 1 d . U
N131 N 0.0588(3) -1.0473(2) -0.69745(16) 0.0210(5) Uani 1 1 d . U
C138 C -0.3785(5) -1.0196(4) -0.4769(2) 0.0329(8) Uani 1 1 d . U
H138 H -0.3691 -0.9871 -0.4223 0.040 Uiso 1 1 calc R U
N122 N -0.0442(3) -0.8462(2) -0.76619(15) 0.0187(5) Uani 1 1 d . U
C233 C -0.1652(3) -1.7176(3) -1.09044(18) 0.0188(6) Uani 1 1 d . U
N232 N -0.2086(3) -1.6050(2) -1.08718(15) 0.0189(5) Uani 1 1 d . U
C223 C -0.0830(3) -1.2504(3) -0.97405(17) 0.0185(5) Uani 1 1 d . U
N212 N -0.3843(3) -1.4482(2) -1.16298(15) 0.0193(5) Uani 1 1 d . U
C129 C -0.2239(4) -0.6153(3) -0.82611(18) 0.0222(6) Uani 1 1 d . U
N222 N -0.1646(3) -1.3466(2) -1.02334(15) 0.0186(5) Uani 1 1 d . U
C125 C -0.3741(4) -0.8034(3) -0.82841(19) 0.0229(6) Uani 1 1 d . U
C229 C 0.1982(3) -1.2143(3) -0.96456(18) 0.0203(6) Uani 1 1 d . U
C214 C -0.4300(3) -1.4191(3) -1.29764(18) 0.0226(6) Uani 1 1 d . U
N211 N -0.4724(3) -1.4550(3) -1.10481(16) 0.0204(5) Uani 1 1 d . U
C123 C -0.0965(3) -0.8067(3) -0.82755(17) 0.0187(6) Uani 1 1 d . U
C124 C -0.2337(3) -0.7400(3) -0.82746(17) 0.0192(6) Uani 1 1 d . U
C114 C 0.2099(4) -0.5793(3) -0.52007(19) 0.0251(6) Uani 1 1 d . U
N111 N 0.2404(3) -0.8581(3) -0.66315(17) 0.0219(6) Uani 1 1 d . U
C127 C -0.4934(4) -0.6157(3) -0.82217(18) 0.0244(7) Uani 1 1 d . U
C232 C -0.2575(3) -1.7785(3) -1.04993(19) 0.0214(6) Uani 1 1 d . U
H232 H -0.2521 -1.8591 -1.0436 0.026 Uiso 1 1 calc R U
C136 C -0.5320(4) -1.1011(3) -0.5960(2) 0.0287(7) Uani 1 1 d . U
H136 H -0.6286 -1.1257 -0.6236 0.034 Uiso 1 1 calc R U
C222 C -0.1535(3) -1.2134(3) -0.90642(18) 0.0216(6) Uani 1 1 d . U
H222 H -0.1197 -1.1485 -0.8623 0.026 Uiso 1 1 calc R U
C133 C -0.1279(3) -1.0942(3) -0.63783(18) 0.0225(6) Uani 1 1 d . U
C224 C 0.0559(3) -1.1913(3) -0.99318(18) 0.0184(5) Uani 1 1 d . U
C231 C -0.3580(3) -1.6971(3) -1.02104(18) 0.0204(6) Uani 1 1 d . U
H231 H -0.4352 -1.7114 -0.9903 0.024 Uiso 1 1 calc R U
C126 C -0.3543(4) -0.5562(3) -0.82290(19) 0.0241(6) Uani 1 1 d . U
H126 H -0.3476 -0.4714 -0.8211 0.029 Uiso 1 1 calc R U
C135 C -0.4059(4) -1.1179(3) -0.63637(19) 0.0235(6) Uani 1 1 d . U
C226 C 0.1700(4) -1.0464(3) -1.0560(2) 0.0240(6) Uani 1 1 d . U
H226 H 0.1603 -0.9888 -1.0867 0.029 Uiso 1 1 calc R U
C23A C 0.1363(4) -1.6215(3) -1.0197(2) 0.0299(7) Uani 1 1 d . U
H23A H 0.2441 -1.6019 -1.0041 0.045 Uiso 1 1 calc R U
H23B H 0.0899 -1.6534 -0.9800 0.045 Uiso 1 1 calc R U
H23C H 0.0912 -1.5474 -1.0254 0.045 Uiso 1 1 calc R U
N112 N 0.1562(3) -0.7760(3) -0.62080(16) 0.0225(5) Uani 1 1 d . U
C228 C 0.3235(4) -1.1544(3) -0.98435(19) 0.0235(6) Uani 1 1 d . U
H228 H 0.4201 -1.1714 -0.9662 0.028 Uiso 1 1 calc R U
C215 C -0.3939(4) -1.5197(3) -1.3530(2) 0.0246(6) Uani 1 1 d . U
C22A C -0.1111(4) -1.0748(3) -1.0640(2) 0.0263(7) Uani 1 1 d . U
H22A H -0.1010 -1.0150 -1.0954 0.039 Uiso 1 1 calc R U
H22B H -0.1619 -1.0404 -1.0185 0.039 Uiso 1 1 calc R U
H22C H -0.1698 -1.1492 -1.0952 0.039 Uiso 1 1 calc R U
C221 C -0.2820(3) -1.2913(3) -0.91768(18) 0.0205(6) Uani 1 1 d . U
H221 H -0.3548 -1.2894 -0.8821 0.025 Uiso 1 1 calc R U
C121 C 0.0960(3) -0.9093(3) -0.86181(18) 0.0202(6) Uani 1 1 d . U
H121 H 0.1719 -0.9471 -0.8900 0.024 Uiso 1 1 calc R U
C234 C -0.0339(3) -1.7629(3) -1.12981(17) 0.0182(5) Uani 1 1 d . U
C22C C 0.2174(4) -1.2991(3) -0.9117(2) 0.0256(7) Uani 1 1 d . U
H22D H 0.2413 -1.2510 -0.8579 0.038 Uiso 1 1 calc R U
H22E H 0.2991 -1.3497 -0.9267 0.038 Uiso 1 1 calc R U
H22F H 0.1243 -1.3518 -0.9160 0.038 Uiso 1 1 calc R U
C239 C -0.0547(4) -1.8540(3) -1.20061(19) 0.0232(6) Uani 1 1 d . U
C225 C 0.0415(3) -1.1054(3) -1.03800(18) 0.0205(6) Uani 1 1 d . U
C213 C -0.4777(4) -1.4327(3) -1.22231(19) 0.0232(6) Uani 1 1 d . U
C235 C 0.1116(3) -1.7164(3) -1.09600(18) 0.0208(6) Uani 1 1 d . U
C219 C -0.4267(4) -1.3041(3) -1.3139(2) 0.0270(7) Uani 1 1 d . U
C122 C -0.0105(3) -0.8441(3) -0.88912(18) 0.0214(6) Uani 1 1 d . U
H122 H -0.0230 -0.8279 -0.9390 0.026 Uiso 1 1 calc R U
C236 C 0.2338(4) -1.7573(3) -1.1343(2) 0.0242(6) Uani 1 1 d . U
H236 H 0.3320 -1.7244 -1.1116 0.029 Uiso 1 1 calc R U
C227 C 0.3122(4) -1.0705(3) -1.0298(2) 0.0261(7) Uani 1 1 d . U
B1 B 0.1658(4) -0.9641(3) -0.7298(2) 0.0212(7) Uani 1 1 d D U
H1 H 0.238(4) -1.018(3) -0.757(2) 0.032 Uiso 1 1 d D U
B2 B -0.4057(4) -1.4762(3) -1.0276(2) 0.0185(6) Uani 1 1 d D U
H2 H -0.487(4) -1.486(4) -0.996(2) 0.028 Uiso 1 1 d D U
C128 C -0.5013(4) -0.7402(3) -0.8263(2) 0.0253(7) Uani 1 1 d . U
H128 H -0.5963 -0.7834 -0.8278 0.030 Uiso 1 1 calc R U
C137 C -0.5201(4) -1.0496(3) -0.5168(2) 0.0303(7) Uani 1 1 d . U
C134 C -0.2648(4) -1.0803(3) -0.59492(19) 0.0225(6) Uani 1 1 d . U
C132 C -0.0585(4) -1.1997(3) -0.6616(2) 0.0275(7) Uani 1 1 d . U
H132 H -0.0858 -1.2783 -0.6540 0.033 Uiso 1 1 calc R U
C118 C 0.1330(4) -0.4790(3) -0.39604(19) 0.0272(7) Uani 1 1 d . U
H118 H 0.1082 -0.4825 -0.3459 0.033 Uiso 1 1 calc R U
C119 C 0.1754(4) -0.5831(3) -0.4451(2) 0.0274(7) Uani 1 1 d . U
C115 C 0.2041(4) -0.4702(3) -0.5432(2) 0.0316(7) Uani 1 1 d . U
C12C C -0.3872(4) -0.9372(3) -0.8295(3) 0.0329(8) Uani 1 1 d . U
H12A H -0.4931 -0.9683 -0.8369 0.049 Uiso 1 1 calc R U
H12B H -0.3407 -0.9482 -0.7802 0.049 Uiso 1 1 calc R U
H12C H -0.3361 -0.9822 -0.8723 0.049 Uiso 1 1 calc R U
C12A C -0.0758(4) -0.5433(3) -0.8257(3) 0.0337(8) Uani 1 1 d . U
H12D H -0.0874 -0.4557 -0.8097 0.051 Uiso 1 1 calc R U
H12E H -0.0434 -0.5632 -0.8779 0.051 Uiso 1 1 calc R U
H12F H -0.0007 -0.5645 -0.7891 0.051 Uiso 1 1 calc R U
C237 C 0.2163(4) -1.8445(3) -1.2044(2) 0.0268(7) Uani 1 1 d . U
C116 C 0.1609(5) -0.3679(3) -0.4926(2) 0.0351(8) Uani 1 1 d . U
H116 H 0.1551 -0.2945 -0.5092 0.042 Uiso 1 1 calc R U
C139 C -0.2496(4) -1.0355(4) -0.5142(2) 0.0291(7) Uani 1 1 d . U
C217 C -0.3461(4) -1.3914(4) -1.4409(2) 0.0321(8) Uani 1 1 d . U
C113 C 0.2543(4) -0.6886(3) -0.5741(2) 0.0284(7) Uani 1 1 d . U
C212 C -0.6246(4) -1.4299(4) -1.2016(2) 0.0308(7) Uani 1 1 d . U
H212 H -0.7118 -1.4200 -1.2327 0.037 Uiso 1 1 calc R U
C216 C -0.3509(4) -1.5042(3) -1.4236(2) 0.0287(7) Uani 1 1 d . U
H216 H -0.3242 -1.5727 -1.4605 0.034 Uiso 1 1 calc R U
C131 C 0.0608(4) -1.1657(3) -0.6994(2) 0.0261(7) Uani 1 1 d . U
H131 H 0.1312 -1.2178 -0.7225 0.031 Uiso 1 1 calc R U
C111 C 0.3870(4) -0.8231(4) -0.6428(2) 0.0314(9) Uani 1 1 d . U
H111 H 0.4671 -0.8653 -0.6641 0.038 Uiso 1 1 calc R U
C218 C -0.3866(4) -1.2922(3) -1.3860(2) 0.0320(8) Uani 1 1 d . U
H218 H -0.3870 -1.2147 -1.3978 0.038 Uiso 1 1 calc R U
C23C C -0.2086(4) -1.9049(3) -1.2381(2) 0.0312(7) Uani 1 1 d . U
H23D H -0.2587 -1.8417 -1.2568 0.047 Uiso 1 1 calc R U
H23E H -0.2664 -1.9317 -1.2001 0.047 Uiso 1 1 calc R U
H23F H -0.2014 -1.9747 -1.2819 0.047 Uiso 1 1 calc R U
C112 C 0.4014(4) -0.7164(4) -0.5861(3) 0.0409(10) Uani 1 1 d . U
H112 H 0.4917 -0.6708 -0.5603 0.049 Uiso 1 1 calc R U
C13A C -0.4259(4) -1.1762(4) -0.7222(2) 0.0335(8) Uani 1 1 d . U
H13A H -0.4227 -1.2648 -0.7308 0.050 Uiso 1 1 calc R U
H13B H -0.3452 -1.1429 -0.7469 0.050 Uiso 1 1 calc R U
H13C H -0.5227 -1.1590 -0.7448 0.050 Uiso 1 1 calc R U
C238 C 0.0711(4) -1.8918(3) -1.2360(2) 0.0270(7) Uani 1 1 d . U
H238 H 0.0576 -1.9525 -1.2837 0.032 Uiso 1 1 calc R U
C117 C 0.1260(4) -0.3697(3) -0.4185(2) 0.0292(7) Uani 1 1 d . U
C23B C 0.3505(5) -1.8853(4) -1.2455(3) 0.0398(9) Uani 1 1 d . U
H23G H 0.3515 -1.8546 -1.2924 0.060 Uiso 1 1 calc R U
H23H H 0.3445 -1.9748 -1.2599 0.060 Uiso 1 1 calc R U
H23I H 0.4424 -1.8529 -1.2109 0.060 Uiso 1 1 calc R U
C22B C 0.4505(4) -1.0058(4) -1.0489(2) 0.0367(8) Uani 1 1 d . U
H22G H 0.5182 -1.0661 -1.0706 0.055 Uiso 1 1 calc R U
H22H H 0.5011 -0.9497 -1.0016 0.055 Uiso 1 1 calc R U
H22I H 0.4220 -0.9596 -1.0870 0.055 Uiso 1 1 calc R U
C21C C -0.4667(5) -1.1949(4) -1.2558(2) 0.0387(9) Uani 1 1 d . U
H21A H -0.4510 -1.1218 -1.2756 0.058 Uiso 1 1 calc R U
H21B H -0.4032 -1.1844 -1.2068 0.058 Uiso 1 1 calc R U
H21C H -0.5720 -1.2071 -1.2471 0.058 Uiso 1 1 calc R U
C12B C -0.6335(4) -0.5490(4) -0.8190(2) 0.0338(8) Uani 1 1 d . U
H12G H -0.7200 -0.6058 -0.8176 0.051 Uiso 1 1 calc R U
H12H H -0.6486 -0.5167 -0.8652 0.051 Uiso 1 1 calc R U
H12I H -0.6227 -0.4814 -0.7723 0.051 Uiso 1 1 calc R U
C21A C -0.4008(5) -1.6463(4) -1.3380(3) 0.0376(9) Uani 1 1 d . U
H21D H -0.4927 -1.6612 -1.3147 0.056 Uiso 1 1 calc R U
H21E H -0.3137 -1.6518 -1.3024 0.056 Uiso 1 1 calc R U
H21F H -0.4003 -1.7075 -1.3871 0.056 Uiso 1 1 calc R U
C21B C -0.3000(6) -1.3744(5) -1.5173(2) 0.0459(11) Uani 1 1 d . U
H21G H -0.3514 -1.4398 -1.5598 0.069 Uiso 1 1 calc R U
H21H H -0.1915 -1.3772 -1.5173 0.069 Uiso 1 1 calc R U
H21I H -0.3272 -1.2951 -1.5243 0.069 Uiso 1 1 calc R U
C211 C -0.6163(4) -1.4442(4) -1.1274(2) 0.0272(8) Uani 1 1 d . U
H211 H -0.6977 -1.4462 -1.0971 0.033 Uiso 1 1 calc R U
C11B C 0.0781(5) -0.2595(4) -0.3644(2) 0.0393(9) Uani 1 1 d . U
H11A H -0.0306 -0.2579 -0.3738 0.059 Uiso 1 1 calc R U
H11B H 0.1287 -0.1854 -0.3734 0.059 Uiso 1 1 calc R U
H11C H 0.1048 -0.2630 -0.3106 0.059 Uiso 1 1 calc R U
C13B C -0.6566(5) -1.0282(5) -0.4746(3) 0.0520(13) Uani 1 1 d . U
H13D H -0.6550 -0.9410 -0.4493 0.078 Uiso 1 1 calc R U
H13E H -0.6572 -1.0756 -0.4353 0.078 Uiso 1 1 calc R U
H13F H -0.7466 -1.0538 -0.5116 0.078 Uiso 1 1 calc R U
C13C C -0.0968(5) -1.0078(5) -0.4684(2) 0.0426(10) Uani 1 1 d . U
H13G H -0.0619 -1.0834 -0.4587 0.064 Uiso 1 1 calc R U
H13H H -0.1029 -0.9491 -0.4188 0.064 Uiso 1 1 calc R U
H13I H -0.0264 -0.9730 -0.4981 0.064 Uiso 1 1 calc R U
C11C C 0.1809(5) -0.6996(4) -0.4184(3) 0.0435(10) Uani 1 1 d . U
H11D H 0.1646 -0.6832 -0.3634 0.065 Uiso 1 1 calc R U
H11E H 0.2791 -0.7304 -0.4252 0.065 Uiso 1 1 calc R U
H11F H 0.1025 -0.7608 -0.4491 0.065 Uiso 1 1 calc R U
C11A C 0.2394(6) -0.4627(4) -0.6237(2) 0.0450(10) Uani 1 1 d . U
H11G H 0.1738 -0.5243 -0.6628 0.068 Uiso 1 1 calc R U
H11H H 0.3441 -0.4780 -0.6294 0.068 Uiso 1 1 calc R U
H11I H 0.2232 -0.3812 -0.6307 0.068 Uiso 1 1 calc R U
C11 C -0.1876(5) -0.6616(4) -0.6486(2) 0.0361(8) Uani 1 1 d . U
H11J H -0.2497 -0.7232 -0.6861 0.043 Uiso 1 1 calc R U
H11K H -0.1528 -0.5884 -0.6615 0.043 Uiso 1 1 calc R U
C12 C -0.1483(5) -0.6782(4) -0.5762(2) 0.0344(8) Uani 1 1 d . U
H12 H -0.0862 -0.6165 -0.5388 0.041 Uiso 1 1 calc R U
C13 C -0.1989(4) -0.7846(4) -0.5575(2) 0.0321(8) Uani 1 1 d . U
H13J H -0.2610 -0.8463 -0.5949 0.039 Uiso 1 1 calc R U
H13K H -0.1716 -0.7961 -0.5072 0.039 Uiso 1 1 calc R U
C21 C -0.0369(4) -1.5596(3) -1.2172(2) 0.0286(7) Uani 1 1 d . U
H21J H 0.0229 -1.5631 -1.1713 0.034 Uiso 1 1 calc R U
H21K H -0.0730 -1.6329 -1.2548 0.034 Uiso 1 1 calc R U
C22 C -0.0716(4) -1.4469(3) -1.2293(2) 0.0266(7) Uani 1 1 d . U
H22 H -0.1313 -1.4421 -1.2749 0.032 Uiso 1 1 calc R U
C23 C -0.0168(4) -1.3424(3) -1.1732(2) 0.0296(7) Uani 1 1 d . U
H23J H 0.0427 -1.3485 -1.1278 0.036 Uiso 1 1 calc R U
H23K H -0.0387 -1.2644 -1.1799 0.036 Uiso 1 1 calc R U

loop_
_atom_site_aniso_label
_atom_site_aniso_U_11
_atom_site_aniso_U_22
_atom_site_aniso_U_33
_atom_site_aniso_U_23
_atom_site_aniso_U_13
_atom_site_aniso_U_12
Co1 0.0198(2) 0.0237(2) 0.0203(2) 0.00248(17) 0.00246(16) 0.00398(17)
Co2 0.0200(2) 0.0191(2) 0.0197(2) 0.00415(16) 0.00555(16) 0.00022(16)
N221 0.0177(12) 0.0193(13) 0.0176(13) 0.0030(10) 0.0033(10) 0.0000(10)
N121 0.0161(12) 0.0209(13) 0.0192(13) 0.0014(10) 0.0021(10) 0.0025(10)
N231 0.0162(11) 0.0198(12) 0.0176(12) 0.0037(9) 0.0034(9) -0.0011(9)
N132 0.0172(12) 0.0256(13) 0.0188(12) 0.0021(10) 0.0016(9) 0.0029(10)
N131 0.0158(11) 0.0245(13) 0.0215(13) 0.0034(10) 0.0015(9) 0.0026(10)
C138 0.041(2) 0.0335(19) 0.0235(17) 0.0045(14) 0.0100(15) -0.0011(16)
N122 0.0154(11) 0.0205(12) 0.0190(12) 0.0016(10) 0.0021(9) 0.0039(9)
C233 0.0168(13) 0.0194(14) 0.0189(14) 0.0039(11) -0.0005(10) -0.0003(11)
N232 0.0169(11) 0.0206(12) 0.0183(12) 0.0025(10) 0.0041(9) -0.0005(9)
C223 0.0179(13) 0.0186(14) 0.0186(14) 0.0048(11) -0.0007(10) 0.0002(11)
N212 0.0175(11) 0.0219(13) 0.0177(12) 0.0039(10) 0.0022(9) -0.0009(10)
C129 0.0254(15) 0.0232(15) 0.0185(14) 0.0049(12) 0.0058(11) 0.0027(12)
N222 0.0149(11) 0.0217(12) 0.0191(12) 0.0047(10) 0.0030(9) 0.0006(9)
C125 0.0214(14) 0.0252(15) 0.0204(14) 0.0044(12) -0.0011(11) -0.0003(12)
C229 0.0198(14) 0.0183(14) 0.0206(14) 0.0020(11) -0.0008(11) -0.0005(11)
C214 0.0179(13) 0.0285(16) 0.0202(15) 0.0066(12) -0.0039(11) -0.0007(12)
N211 0.0177(12) 0.0236(13) 0.0207(13) 0.0071(11) 0.0028(10) 0.0004(10)
C123 0.0173(13) 0.0184(14) 0.0189(14) 0.0030(11) 0.0002(10) -0.0014(10)
C124 0.0195(13) 0.0230(15) 0.0142(13) 0.0029(11) 0.0009(10) 0.0026(11)
C114 0.0208(14) 0.0258(16) 0.0231(16) -0.0020(12) -0.0044(12) 0.0003(12)
N111 0.0146(11) 0.0242(14) 0.0241(14) 0.0002(11) 0.0011(10) 0.0035(10)
C127 0.0229(15) 0.0332(18) 0.0175(14) 0.0058(13) 0.0010(11) 0.0090(13)
C232 0.0201(14) 0.0194(14) 0.0258(16) 0.0083(12) 0.0017(11) 0.0002(11)
C136 0.0214(15) 0.0304(18) 0.0347(19) 0.0091(15) 0.0038(13) 0.0012(13)
C222 0.0216(14) 0.0215(14) 0.0198(14) 0.0021(11) 0.0015(11) 0.0000(11)
C133 0.0193(14) 0.0287(16) 0.0198(15) 0.0073(12) 0.0015(11) 0.0013(12)
C224 0.0182(13) 0.0173(13) 0.0184(13) 0.0025(11) 0.0017(10) -0.0009(10)
C231 0.0181(13) 0.0232(15) 0.0192(14) 0.0056(12) 0.0015(11) -0.0032(11)
C126 0.0277(16) 0.0251(16) 0.0214(15) 0.0077(12) 0.0047(12) 0.0063(13)
C135 0.0218(14) 0.0262(16) 0.0227(15) 0.0074(13) -0.0008(12) 0.0032(12)
C226 0.0275(16) 0.0194(15) 0.0245(16) 0.0054(12) 0.0036(12) -0.0028(12)
C23A 0.0269(16) 0.0352(19) 0.0220(16) -0.0007(14) 0.0008(13) -0.0070(14)
N112 0.0192(12) 0.0246(14) 0.0207(13) 0.0006(11) 0.0001(10) 0.0012(10)
C228 0.0188(14) 0.0230(15) 0.0258(16) 0.0024(12) 0.0002(12) -0.0015(11)
C215 0.0225(15) 0.0250(16) 0.0238(16) 0.0053(13) -0.0057(12) -0.0019(12)
C22A 0.0278(16) 0.0259(16) 0.0266(17) 0.0098(13) 0.0001(13) 0.0048(13)
C221 0.0202(14) 0.0220(15) 0.0192(14) 0.0039(12) 0.0048(11) 0.0027(11)
C121 0.0177(13) 0.0205(14) 0.0201(14) 0.0009(11) 0.0026(11) -0.0006(11)
C234 0.0186(13) 0.0178(13) 0.0186(14) 0.0054(11) 0.0031(11) 0.0007(11)
C22C 0.0246(15) 0.0243(16) 0.0275(17) 0.0079(13) -0.0033(13) 0.0021(13)
C239 0.0232(15) 0.0213(15) 0.0236(15) 0.0035(12) 0.0012(12) 0.0005(12)
C225 0.0227(14) 0.0176(14) 0.0200(14) 0.0031(11) 0.0009(11) 0.0002(11)
C213 0.0204(14) 0.0254(16) 0.0228(15) 0.0060(12) -0.0015(11) -0.0004(12)
C235 0.0195(13) 0.0220(15) 0.0207(14) 0.0059(12) 0.0019(11) -0.0009(11)
C219 0.0285(16) 0.0267(17) 0.0252(16) 0.0063(13) -0.0004(13) 0.0037(13)
C122 0.0206(14) 0.0245(15) 0.0179(14) 0.0031(12) 0.0033(11) 0.0007(11)
C236 0.0181(14) 0.0284(16) 0.0278(16) 0.0112(13) 0.0009(12) 0.0015(12)
C227 0.0270(16) 0.0243(16) 0.0243(16) 0.0023(13) 0.0059(13) -0.0066(13)
B1 0.0167(14) 0.0236(17) 0.0219(16) 0.0026(13) 0.0020(12) 0.0025(12)
B2 0.0164(14) 0.0200(16) 0.0190(15) 0.0044(12) 0.0025(12) 0.0012(12)
C128 0.0184(14) 0.0310(17) 0.0258(16) 0.0056(13) 0.0018(12) 0.0031(12)
C137 0.0286(17) 0.0274(17) 0.037(2) 0.0083(15) 0.0120(14) 0.0025(13)
C134 0.0232(15) 0.0245(15) 0.0222(15) 0.0099(12) 0.0033(12) 0.0027(12)
C132 0.0247(16) 0.0254(16) 0.0340(19) 0.0093(14) 0.0055(13) 0.0029(13)
C118 0.0290(16) 0.0317(18) 0.0183(15) 0.0032(13) -0.0008(12) 0.0000(13)
C119 0.0250(16) 0.0276(17) 0.0264(17) 0.0040(14) -0.0061(13) 0.0006(13)
C115 0.0359(19) 0.0301(18) 0.0251(17) 0.0011(14) 0.0036(14) -0.0037(15)
C12C 0.0257(16) 0.0240(17) 0.047(2) 0.0070(16) 0.0031(15) -0.0014(13)
C12A 0.0291(17) 0.0265(17) 0.048(2) 0.0096(16) 0.0150(16) 0.0007(14)
C237 0.0251(16) 0.0288(17) 0.0308(17) 0.0125(14) 0.0084(13) 0.0077(13)
C116 0.051(2) 0.0249(17) 0.0306(19) 0.0082(15) 0.0087(17) 0.0011(16)
C139 0.0271(16) 0.0371(19) 0.0235(17) 0.0112(14) -0.0022(13) -0.0021(14)
C217 0.0339(18) 0.040(2) 0.0222(16) 0.0087(15) -0.0003(14) 0.0010(15)
C113 0.0241(16) 0.0277(17) 0.0275(17) -0.0018(13) -0.0049(13) 0.0010(13)
C212 0.0183(14) 0.047(2) 0.0276(17) 0.0126(16) -0.0020(12) 0.0022(14)
C216 0.0280(16) 0.0327(18) 0.0207(15) -0.0003(13) -0.0023(12) 0.0021(14)
C131 0.0233(15) 0.0285(17) 0.0270(17) 0.0058(13) 0.0044(12) 0.0066(13)
C111 0.0168(16) 0.0332(19) 0.037(2) -0.0039(16) -0.0021(14) 0.0026(14)
C218 0.0382(19) 0.0297(18) 0.0316(19) 0.0145(15) 0.0033(15) 0.0028(15)
C23C 0.0322(18) 0.0308(18) 0.0246(17) -0.0009(14) -0.0034(14) -0.0028(14)
C112 0.0202(16) 0.039(2) 0.050(2) -0.0110(18) -0.0065(16) -0.0003(15)
C13A 0.0342(19) 0.038(2) 0.0253(18) 0.0045(15) -0.0014(14) -0.0008(16)
C238 0.0346(18) 0.0219(16) 0.0239(17) 0.0025(13) 0.0062(14) 0.0060(13)
C117 0.0324(18) 0.0259(17) 0.0237(16) -0.0028(13) -0.0006(13) -0.0008(14)
C23B 0.035(2) 0.048(2) 0.042(2) 0.0129(19) 0.0172(17) 0.0182(18)
C22B 0.0292(18) 0.038(2) 0.042(2) 0.0104(17) 0.0084(16) -0.0081(15)
C21C 0.051(2) 0.0281(19) 0.037(2) 0.0045(16) 0.0104(18) 0.0072(17)
C12B 0.0298(17) 0.044(2) 0.0285(18) 0.0078(16) 0.0043(14) 0.0163(16)
C21A 0.045(2) 0.0249(18) 0.041(2) 0.0061(16) 0.0024(18) -0.0011(16)
C21B 0.060(3) 0.052(3) 0.026(2) 0.0093(19) 0.0092(19) 0.003(2)
C211 0.0192(16) 0.037(2) 0.0272(17) 0.0109(15) 0.0034(13) 0.0028(14)
C11B 0.054(2) 0.033(2) 0.0291(19) 0.0021(15) 0.0087(17) 0.0038(18)
C13B 0.044(2) 0.046(3) 0.064(3) 0.000(2) 0.035(2) 0.003(2)
C13C 0.038(2) 0.063(3) 0.0240(18) 0.0122(18) -0.0085(15) -0.0041(19)
C11C 0.054(3) 0.036(2) 0.041(2) 0.0144(19) -0.0049(19) 0.0059(19)
C11A 0.063(3) 0.041(2) 0.031(2) 0.0059(18) 0.0125(19) 0.007(2)
C11 0.050(2) 0.0295(19) 0.0271(18) 0.0014(14) 0.0009(16) 0.0129(17)
C12 0.0342(19) 0.038(2) 0.0279(18) -0.0013(15) 0.0048(15) 0.0112(16)
C13 0.0324(18) 0.040(2) 0.0229(17) 0.0031(15) 0.0074(14) 0.0100(16)
C21 0.0351(19) 0.0291(18) 0.0237(17) 0.0077(14) 0.0090(14) 0.0044(15)
C22 0.0250(16) 0.0320(18) 0.0236(16) 0.0069(14) 0.0091(13) -0.0003(13)
C23 0.0338(18) 0.0319(18) 0.0237(17) 0.0091(14) 0.0054(14) -0.0050(14)

loop_
_atom_type_symbol
_atom_type_description
_atom_type_scat_dispersion_real
_atom_type_scat_dispersion_imag
_atom_type_scat_source
C C 0.0033 0.0016 'International Tables Vol C Tables 4.2.6.8 and 6.1.1.4'
H H 0.0000 0.0000 'International Tables Vol C Tables 4.2.6.8 and 6.1.1.4'
B B 0.0013 0.0007 'International Tables Vol C Tables 4.2.6.8 and 6.1.1.4'
N N 0.0061 0.0033 'International Tables Vol C Tables 4.2.6.8 and 6.1.1.4'
Co Co 0.3494 0.9721 'International Tables Vol C Tables 4.2.6.8 and 6.1.1.4'

loop_
_geom_angle_atom_site_label_1
_geom_angle_atom_site_label_2
_geom_angle_atom_site_label_3
_geom_angle
C12 Co1 N122 133.23(14)
C12 Co1 N132 136.25(15)
N122 Co1 N132 90.10(11)
C12 Co1 C13 39.72(17)
N122 Co1 C13 159.24(13)
N132 Co1 C13 97.92(14)
C12 Co1 C11 39.20(16)
N122 Co1 C11 95.68(13)
N132 Co1 C11 159.68(15)
C13 Co1 C11 70.63(16)
C12 Co1 N112 96.20(14)
N122 Co1 N112 88.44(10)
N132 Co1 N112 89.69(11)
C13 Co1 N112 110.60(14)
C11 Co1 N112 109.88(15)
C22 Co2 N232 133.19(13)
C22 Co2 N222 136.73(13)
N232 Co2 N222 89.53(11)
C22 Co2 C23 39.80(14)
N232 Co2 C23 160.52(13)
N222 Co2 C23 97.86(13)
C22 Co2 C21 40.13(15)
N232 Co2 C21 95.57(13)
N222 Co2 C21 156.07(13)
C23 Co2 C21 70.67(15)
C22 Co2 N212 97.10(13)
N232 Co2 N212 88.57(10)
N222 Co2 N212 89.19(10)
C23 Co2 N212 109.43(13)
C21 Co2 N212 114.23(13)
C221 N221 N222 110.1(3)
C221 N221 B2 129.8(3)
N222 N221 B2 120.1(3)
C121 N121 N122 109.9(3)
C121 N121 B1 129.8(3)
N122 N121 B1 120.2(3)
C231 N231 N232 110.7(2)
C231 N231 B2 129.0(3)
N232 N231 B2 120.4(2)
C133 N132 N131 105.7(3)
C133 N132 Co1 138.4(2)
N131 N132 Co1 115.9(2)
C131 N131 N132 110.3(3)
C131 N131 B1 129.5(3)
N132 N131 B1 120.2(3)
C137 C138 C139 122.1(3)
C123 N122 N121 106.4(2)
C123 N122 Co1 136.4(2)
N121 N122 Co1 116.8(2)
N232 C233 C232 109.8(3)
N232 C233 C234 122.8(3)
C232 C233 C234 127.4(3)
C233 N232 N231 106.0(2)
C233 N232 Co2 137.0(2)
N231 N232 Co2 117.07(19)
N222 C223 C222 110.0(3)
N222 C223 C224 123.1(3)
C222 C223 C224 126.7(3)
C213 N212 N211 105.7(3)
C213 N212 Co2 141.6(2)
N211 N212 Co2 112.68(19)
C126 C129 C124 118.6(3)
C126 C129 C12A 119.5(3)
C124 C129 C12A 121.9(3)
C223 N222 N221 106.1(2)
C223 N222 Co2 137.4(2)
N221 N222 Co2 116.5(2)
C128 C125 C124 119.2(3)
C128 C125 C12C 120.0(3)
C124 C125 C12C 120.8(3)
C228 C229 C224 118.6(3)
C228 C229 C22C 119.9(3)
C224 C229 C22C 121.5(3)
C215 C214 C219 120.0(3)
C215 C214 C213 121.0(3)
C219 C214 C213 119.0(3)
C211 N211 N212 110.7(3)
C211 N211 B2 128.2(3)
N212 N211 B2 121.1(2)
N122 C123 C122 110.1(3)
N122 C123 C124 122.0(3)
C122 C123 C124 127.7(3)
C129 C124 C125 119.8(3)
C129 C124 C123 120.8(3)
C125 C124 C123 119.3(3)
C115 C114 C119 119.4(3)
C115 C114 C113 119.5(3)
C119 C114 C113 121.0(3)
C111 N111 N112 110.3(3)
C111 N111 B1 128.6(3)
N112 N111 B1 120.8(3)
C126 C127 C128 117.8(3)
C126 C127 C12B 121.5(3)
C128 C127 C12B 120.7(3)
C231 C232 C233 105.6(3)
C137 C136 C135 121.8(3)
C221 C222 C223 105.1(3)
N132 C133 C132 111.0(3)
N132 C133 C134 122.1(3)
C132 C133 C134 126.8(3)
C229 C224 C225 120.2(3)
C229 C224 C223 121.9(3)
C225 C224 C223 117.8(3)
N231 C231 C232 107.9(3)
C127 C126 C129 122.7(3)
C134 C135 C136 118.3(3)
C134 C135 C13A 122.3(3)
C136 C135 C13A 119.4(3)
C227 C226 C225 121.2(3)
C113 N112 N111 106.0(3)
C113 N112 Co1 140.8(2)
N111 N112 Co1 113.0(2)
C229 C228 C227 122.3(3)
C216 C215 C214 119.7(3)
C216 C215 C21A 119.1(3)
C214 C215 C21A 121.2(3)
N221 C221 C222 108.7(3)
N121 C121 C122 108.4(3)
C235 C234 C239 119.8(3)
C235 C234 C233 119.8(3)
C239 C234 C233 120.4(3)
C238 C239 C234 118.4(3)
C238 C239 C23C 120.7(3)
C234 C239 C23C 120.9(3)
C226 C225 C224 119.4(3)
C226 C225 C22A 120.6(3)
C224 C225 C22A 120.1(3)
N212 C213 C212 109.9(3)
N212 C213 C214 124.4(3)
C212 C213 C214 125.7(3)
C236 C235 C234 119.4(3)
C236 C235 C23A 120.0(3)
C234 C235 C23A 120.7(3)
C214 C219 C218 118.9(3)
C214 C219 C21C 121.0(3)
C218 C219 C21C 120.1(3)
C121 C122 C123 105.2(3)
C237 C236 C235 121.9(3)
C228 C227 C226 118.3(3)
C228 C227 C22B 120.8(3)
C226 C227 C22B 120.9(3)
N121 B1 N111 108.5(3)
N121 B1 N131 108.7(3)
N111 B1 N131 109.7(3)
N211 B2 N231 109.0(3)
N211 B2 N221 109.5(3)
N231 B2 N221 108.0(2)
C127 C128 C125 121.8(3)
C138 C137 C136 118.3(3)
C138 C137 C13B 120.4(4)
C136 C137 C13B 121.3(4)
C135 C134 C139 120.8(3)
C135 C134 C133 119.1(3)
C139 C134 C133 120.1(3)
C133 C132 C131 104.8(3)
C119 C118 C117 121.6(3)
C118 C119 C114 119.5(3)
C118 C119 C11C 119.8(4)
C114 C119 C11C 120.7(3)
C116 C115 C114 119.4(3)
C116 C115 C11A 119.6(4)
C114 C115 C11A 121.0(3)
C236 C237 C238 117.8(3)
C236 C237 C23B 120.9(3)
C238 C237 C23B 121.3(4)
C117 C116 C115 122.1(4)
C138 C139 C134 118.4(3)
C138 C139 C13C 120.7(3)
C134 C139 C13C 120.8(3)
C216 C217 C218 118.3(3)
C216 C217 C21B 121.6(4)
C218 C217 C21B 120.1(4)
N112 C113 C112 109.8(3)
N112 C113 C114 123.8(3)
C112 C113 C114 126.3(3)
C211 C212 C213 105.8(3)
C217 C216 C215 121.4(3)
N131 C131 C132 108.2(3)
N111 C111 C112 108.4(3)
C217 C218 C219 121.6(3)
C111 C112 C113 105.4(3)
C239 C238 C237 122.7(3)
C116 C117 C118 117.9(3)
C116 C117 C11B 121.9(3)
C118 C117 C11B 120.2(3)
N211 C211 C212 107.9(3)
C12 C11 Co1 68.2(2)
C11 C12 C13 120.0(4)
C11 C12 Co1 72.6(2)
C13 C12 Co1 71.9(2)
C12 C13 Co1 68.4(2)
C22 C21 Co2 67.5(2)
C23 C22 C21 118.2(3)
C23 C22 Co2 72.3(2)
C21 C22 Co2 72.4(2)
C22 C23 Co2 67.8(2)

loop_
_geom_bond_atom_site_label_1
_geom_bond_atom_site_label_2
_geom_bond_distance
Co1 C12 2.012(4)
Co1 N122 2.022(3)
Co1 N132 2.047(3)
Co1 C13 2.056(4)
Co1 C11 2.068(4)
Co1 N112 2.183(3)
Co2 C22 2.001(3)
Co2 N232 2.011(3)
Co2 N222 2.049(3)
Co2 C23 2.058(3)
Co2 C21 2.065(4)
Co2 N212 2.196(3)
N221 C221 1.342(4)
N221 N222 1.369(4)
N221 B2 1.535(4)
N121 C121 1.347(4)
N121 N122 1.366(4)
N121 B1 1.535(5)
N231 C231 1.338(4)
N231 N232 1.369(3)
N231 B2 1.535(4)
N132 C133 1.344(4)
N132 N131 1.375(4)
N131 C131 1.333(4)
N131 B1 1.541(5)
C138 C137 1.383(6)
C138 C139 1.388(5)
N122 C123 1.339(4)
C233 N232 1.348(4)
C233 C232 1.396(4)
C233 C234 1.487(4)
C223 N222 1.348(4)
C223 C222 1.401(4)
C223 C224 1.482(4)
N212 C213 1.346(4)
N212 N211 1.373(4)
C129 C126 1.390(4)
C129 C124 1.403(4)
C129 C12A 1.511(5)
C125 C128 1.391(4)
C125 C124 1.406(4)
C125 C12C 1.506(5)
C229 C228 1.390(4)
C229 C224 1.402(4)
C229 C22C 1.506(5)
C214 C215 1.396(5)
C214 C219 1.398(5)
C214 C213 1.485(5)
N211 C211 1.346(4)
N211 B2 1.533(4)
C123 C122 1.399(4)
C123 C124 1.491(4)
C114 C115 1.395(5)
C114 C119 1.408(5)
C114 C113 1.479(5)
N111 C111 1.344(4)
N111 N112 1.369(4)
N111 B1 1.539(5)
C127 C126 1.382(5)
C127 C128 1.390(5)
C127 C12B 1.513(5)
C232 C231 1.380(4)
C136 C137 1.385(5)
C136 C135 1.397(5)
C222 C221 1.374(4)
C133 C132 1.381(5)
C133 C134 1.505(4)
C224 C225 1.404(4)
C135 C134 1.396(5)
C135 C13A 1.505(5)
C226 C227 1.392(5)
C226 C225 1.395(4)
C23A C235 1.507(5)
N112 C113 1.344(4)
C228 C227 1.391(5)
C215 C216 1.395(5)
C215 C21A 1.517(5)
C22A C225 1.501(4)
C121 C122 1.375(4)
C234 C235 1.404(4)
C234 C239 1.415(4)
C239 C238 1.388(5)
C239 C23C 1.498(5)
C213 C212 1.404(5)
C235 C236 1.395(4)
C219 C218 1.399(5)
C219 C21C 1.498(5)
C236 C237 1.384(5)
C227 C22B 1.506(5)
C137 C13B 1.501(5)
C134 C139 1.399(5)
C132 C131 1.395(5)
C118 C119 1.389(5)
C118 C117 1.392(5)
C119 C11C 1.508(5)
C115 C116 1.390(5)
C115 C11A 1.518(5)
C237 C238 1.394(5)
C237 C23B 1.511(5)
C116 C117 1.389(5)
C139 C13C 1.510(5)
C217 C216 1.382(5)
C217 C218 1.396(6)
C217 C21B 1.510(6)
C113 C112 1.406(5)
C212 C211 1.369(5)
C111 C112 1.367(6)
C117 C11B 1.500(5)
C11 C12 1.370(6)
C12 C13 1.383(6)
C21 C22 1.396(5)
C22 C23 1.383(5)
